data_8100597
loop_
_publ_author_name
'Soetebier, Frank'
'Urland, Werner'

_publ_section_title
;
Crystal structure of lutetium disilicate, Lu~2~Si~2~O~7~
;
_journal_issue 1
_journal_name_full 'Zeitschrift f\"ur Kristallographie - New Crystal Structures'
_journal_page_first 22
_journal_page_last 22
_journal_volume 217
_journal_year 2002
_chemical_formula_structural 'Lu2 (Si2 O7)'
_chemical_formula_sum 'Lu2 O7 Si2'
_chemical_formula_weight 518.10
_chemical_name_common 'lutetium disilicate'
_space_group_IT_number 12
_symmetry_cell_setting monoclinic
_symmetry_space_group_name_Hall '-C 2y'
_symmetry_space_group_name_H-M 'C 1 2/m 1'
_cell_angle_alpha 90.00
_cell_angle_beta 101.99(4)
_cell_angle_gamma 90.00
_cell_formula_units_Z 2
_cell_length_a 6.762(2)
_cell_length_b 8.835(3)
_cell_length_c 4.7113(15)
_cell_measurement_temperature 293(2)
_cell_volume 275.31(16)
_diffrn_ambient_temperature 293(2)
_exptl_crystal_density_diffrn 3.125
_cod_depositor_comments
;
The following automatic conversions were performed:
'_geom_bond_publ_flag' value 'Y' changed to 'y' according to
'/home/saulius/struct/CIF-dictionaries/cif_core.dic' dictionary named
'cif_core.dic' version 2.4.1 from 2010-06-29.

Automatic conversion script
Id: cif_fix_enum 1527 2010-12-29 10:47:43Z saulius 
;
_cod_original_sg_symbol_H-M 'C 2/m'
_cod_database_code 8100597

loop_
_symmetry_equiv_pos_as_xyz
'x, y, z'
'-x, y, -z'
'x+1/2, y+1/2, z'
'-x+1/2, y+1/2, -z'
'-x, -y, -z'
'x, -y, z'
'-x+1/2, -y+1/2, -z'
'x+1/2, -y+1/2, z'

loop_
_atom_site_label
_atom_site_type_symbol
_atom_site_fract_x
_atom_site_fract_y
_atom_site_fract_z
_atom_site_U_iso_or_equiv
_atom_site_adp_type
_atom_site_occupancy
_atom_site_calc_flag
_atom_site_refinement_flags
_atom_site_disorder_assembly
_atom_site_disorder_group
Lu1 Lu 0.5000 0.80718(4) 0.0000 0.0039(2) Uani 1 d S . .
Si1 Si 0.7196(3) 0.5000 0.4121(6) 0.0031(5) Uani 1 d S . .
O1 O 0.5000 0.5000 0.5000 0.014(2) Uani 1 d S . .
O2 O 0.8832(9) 0.5000 0.7156(15) 0.0060(12) Uani 1 d S . .
O3 O 0.7367(6) 0.6510(5) 0.2200(11) 0.0052(9) Uani 1 d . . .

loop_
_atom_site_aniso_label
_atom_site_aniso_U_11
_atom_site_aniso_U_22
_atom_site_aniso_U_33
_atom_site_aniso_U_23
_atom_site_aniso_U_13
_atom_site_aniso_U_12
Lu1 0.0011(2) 0.0041(2) 0.0064(3) 0.000 0.00030(14) 0.000
Si1 0.0026(10) 0.0047(10) 0.0035(13) 0.000 -0.0005(8) 0.000
O1 0.004(2) 0.024(5) 0.017(6) 0.000 0.005(4) 0.000
O2 0.005(3) 0.007(3) 0.007(3) 0.000 -0.002(2) 0.000
O3 0.0029(19) 0.0057(18) 0.007(3) 0.0025(18) 0.0002(16) 0.0007(16)

loop_
_geom_bond_atom_site_label_1
_geom_bond_atom_site_label_2
_geom_bond_distance
_geom_bond_site_symmetry_2
_geom_bond_publ_flag
Lu1 O3 2.203(4) 2_655 yes
Lu1 O3 2.203(4) . y
Lu1 O2 2.209(4) 7_666 yes
Lu1 O2 2.209(4) 3_454 yes
Lu1 O3 2.269(5) 8_465 yes
Lu1 O3 2.269(5) 7_665 yes
Lu1 Lu1 3.4071(14) 5_675 ?
Lu1 Lu1 3.5286(11) 7_565 ?
Lu1 Lu1 3.5286(11) 7_665 ?
Si1 O2 1.616(7) . yes
Si1 O1 1.622(2) . yes
Si1 O3 1.629(5) 6_565 yes
Si1 O3 1.629(5) . yes
O1 Si1 1.622(2) 5_666 ?
O2 Lu1 2.209(4) 7_666 ?
O2 Lu1 2.209(4) 3_546 ?
O3 Lu1 2.269(5) 7_665 ?
